data_4511110
loop_
_publ_author_name
'Felloni, Marina'
'Blake, Alexander J.'
'Hubberstey, Peter'
'Wilson, Claire'
'Schr\"oder, Martin'

_publ_section_title
;
 Solvent Control of Supramolecular Architectures Derived from
 4,4&#x2032;-Bipyridyl-Bridged Copper(II) Dipicolinate Complexes
;
_journal_issue 11
_journal_name_full 'Crystal Growth &amp; Design'
_journal_page_first 4685
_journal_paper_doi 10.1021/cg900552b
_journal_volume 9
_journal_year 2009
_chemical_compound_source 'diffusion of H2O layered on CH2Cl2'
_chemical_formula_analytical 'C25 H20 Cl2 Cu2 N4 O10'
_chemical_formula_moiety '{2[Cu(II)(C7H3NO4)](C10H8N2)}(CH2Cl2) 2(H2O)'
_chemical_formula_sum 'C25 H20 Cl2 Cu2 N4 O10'
_chemical_formula_weight 734.43
_chemical_melting_point ?
_chemical_name_common '{2[Cu(II)(dipic)](4,4-bipy)}(CH2Cl2) 2(H2O)'
_chemical_name_systematic
;
mu-bipyridine bis[(dipicolinato) copper (II)] dichloromethane water 
adduct 1:1:2
;
_space_group_IT_number 4
_symmetry_cell_setting monoclinic
_symmetry_space_group_name_Hall 'P 2yb'
_symmetry_space_group_name_H-M 'P 1 21 1'
_atom_sites_solution_hydrogens geom
_atom_sites_solution_primary direct
_atom_sites_solution_secondary 'difference Fourier method'
_audit_creation_method SHELXL
_cell_angle_alpha 90.00
_cell_angle_beta 111.075(2)
_cell_angle_gamma 90.00
_cell_formula_units_Z 2
_cell_length_a 15.9467(12)
_cell_length_b 5.6327(4)
_cell_length_c 16.6869(13)
_cell_measurement_reflns_used 4631
_cell_measurement_temperature 150(2)
_cell_measurement_theta_max 28
_cell_measurement_theta_min 2.2
_cell_volume 1398.61(18)
_computing_cell_refinement SMART
_computing_data_collection 'SMART version 5.054 (Bruker, 1998)'
_computing_data_reduction 'SAINT version 6.01 (Bruker, 1999), SHELXTL'
_computing_molecular_graphics 'SHELXTL/PC version 5.03 (Sheldrick, 1994), CAMERON'
_computing_publication_material 'SHELXL-97 (Sheldrick, 1997)'
_computing_structure_refinement 'SHELXL-93 (Sheldrick, 1993)'
_computing_structure_solution 'SHELXS-97 (Sheldrick, 1990)'
_diffrn_ambient_temperature 150(2)
_diffrn_measurement_device_type 'Bruker SMART CCD area detector'
_diffrn_measurement_method 'omega scan'
_diffrn_radiation_monochromator graphite
_diffrn_radiation_source 'sealed tube'
_diffrn_radiation_type MoK\a
_diffrn_radiation_wavelength 0.71073
_diffrn_reflns_av_R_equivalents 0.0250
_diffrn_reflns_av_sigmaI/netI 0.0449
_diffrn_reflns_limit_h_max 16
_diffrn_reflns_limit_h_min -21
_diffrn_reflns_limit_k_max 7
_diffrn_reflns_limit_k_min -7
_diffrn_reflns_limit_l_max 22
_diffrn_reflns_limit_l_min -22
_diffrn_reflns_number 8862
_diffrn_reflns_theta_max 28.75
_diffrn_reflns_theta_min 1.37
_diffrn_standards_decay_% none
_diffrn_standards_interval_time 10
_exptl_absorpt_coefficient_mu 1.776
_exptl_absorpt_correction_T_max 0.500
_exptl_absorpt_correction_T_min 0.337
_exptl_absorpt_correction_type multi-scan
_exptl_crystal_colour blue
_exptl_crystal_density_diffrn 1.744
_exptl_crystal_density_meas ?
_exptl_crystal_description tablet
_exptl_crystal_F_000 740
_exptl_crystal_size_max 0.40
_exptl_crystal_size_mid 0.21
_exptl_crystal_size_min 0.11
_refine_diff_density_max 1.387
_refine_diff_density_min -0.841
_refine_diff_density_rms 0.240
_refine_ls_abs_structure_details 'Flack H D (1983), Acta Cryst. A39, 876-881'
_refine_ls_abs_structure_Flack 0.00
_refine_ls_extinction_coef none
_refine_ls_extinction_method none
_refine_ls_goodness_of_fit_all 1.067
_refine_ls_goodness_of_fit_obs 1.075
_refine_ls_hydrogen_treatment 'riding model'
_refine_ls_matrix_type full
_refine_ls_number_parameters 390
_refine_ls_number_reflns 5837
_refine_ls_number_restraints 1
_refine_ls_restrained_S_all 1.067
_refine_ls_restrained_S_obs 1.075
_refine_ls_R_factor_all 0.0669
_refine_ls_R_factor_obs 0.0571
_refine_ls_shift/esd_max -0.164
_refine_ls_shift/esd_mean 0.012
_refine_ls_structure_factor_coef Fsqd
_refine_ls_weighting_details 'w=1/[\s^2^(Fo^2^)+(0.1188P)^2^+0.9187P] where P=(Fo^2^+2Fc^2^)/3'
_refine_ls_weighting_scheme calc
_refine_ls_wR_factor_all 0.1752
_refine_ls_wR_factor_obs 0.1635
_reflns_number_observed 5050
_reflns_number_total 5840
_reflns_observed_criterion >2sigma(I)
_cod_data_source_file cg900552b_si_001.cif
_cod_data_source_block 7_CUBPPC
_cod_depositor_comments
;
The following automatic conversions were performed:

'_chemical_melting_point' value 'unknown' was changed to '?' - the
value is undefined or not given.

Automatic conversion script
Id: cif_fix_values 2281 2013-09-26 08:29:07Z andrius 

The following automatic conversions were performed:

'_exptl_crystal_density_meas' value 'not measured' was changed to '?'
- the value is perceived as not measured.

Automatic conversion script
Id: cif_fix_values 3008 2015-01-20 13:52:24Z robertas 

The following automatic conversions were performed:

'_refine_ls_weighting_scheme' value 'calc
w=1/[\s^2^(Fo^2^)+(0.1188P)^2^+0.9187P] where P=(Fo^2^+2Fc^2^)/3' was
changed to 'calc'. New tag '_refine_ls_weighting_details' was
created. The value of the new tag was set to
'w=1/[\s^2^(Fo^2^)+(0.1188P)^2^+0.9187P] where P=(Fo^2^+2Fc^2^)/3'.

Automatic conversion script
Id: cif_fix_values 3143 2015-03-26 13:38:13Z robertas 

The following automatic conversions were performed:

'_atom_sites_solution_hydrogens' value 'geometrically placed' was
changed to 'geom'.

Automatic conversion script
Id: cif_fix_values 6452 2018-10-05 10:23:21Z andrius 
;
_cod_original_cell_volume 1398.6(2)
_cod_original_sg_symbol_H-M P2(1)
_cod_database_code 4511110

loop_
_symmetry_equiv_pos_as_xyz
'x, y, z'
'-x, y+1/2, -z'

loop_
_atom_site_aniso_label
_atom_site_aniso_U_11
_atom_site_aniso_U_22
_atom_site_aniso_U_33
_atom_site_aniso_U_23
_atom_site_aniso_U_13
_atom_site_aniso_U_12
Cu1 0.0331(4) 0.0264(4) 0.0200(3) -0.0069(3) 0.0156(3) -0.0035(3)
N1A 0.029(3) 0.023(3) 0.021(2) 0.000(2) 0.010(2) 0.001(2)
C2A 0.032(3) 0.028(3) 0.019(2) -0.002(3) 0.011(2) -0.001(3)
C3A 0.051(4) 0.029(4) 0.022(3) 0.000(2) 0.020(3) -0.001(3)
C4A 0.046(4) 0.041(4) 0.022(3) -0.004(3) 0.019(3) 0.002(3)
C5A 0.038(3) 0.032(4) 0.019(3) -0.006(2) 0.006(2) 0.002(3)
C6A 0.031(3) 0.024(4) 0.021(2) -0.005(2) 0.009(2) -0.003(3)
C7A 0.041(4) 0.029(4) 0.024(3) -0.008(2) 0.013(3) -0.005(3)
O1A 0.047(3) 0.034(3) 0.032(2) -0.011(2) 0.019(2) -0.008(2)
O2A 0.041(2) 0.031(3) 0.027(2) -0.012(2) 0.021(2) -0.008(2)
C8A 0.034(3) 0.022(4) 0.021(2) 0.002(2) 0.011(2) 0.006(3)
O3A 0.032(2) 0.023(2) 0.021(2) -0.002(2) 0.015(2) 0.002(2)
O4A 0.035(2) 0.028(2) 0.026(2) 0.000(2) 0.016(2) -0.002(2)
Cu2 0.0380(4) 0.0264(4) 0.0244(3) -0.0073(3) 0.0204(3) -0.0040(3)
N1B 0.032(3) 0.028(3) 0.019(2) -0.003(2) 0.011(2) 0.001(2)
C2B 0.037(3) 0.027(3) 0.022(3) -0.001(3) 0.013(2) 0.012(3)
C3B 0.043(4) 0.039(5) 0.021(3) -0.003(2) 0.016(2) 0.006(3)
C4B 0.049(4) 0.041(4) 0.020(3) -0.008(3) 0.018(3) 0.007(3)
C5B 0.043(3) 0.028(4) 0.024(3) -0.008(2) 0.013(2) 0.001(3)
C6B 0.034(3) 0.029(4) 0.024(3) -0.005(3) 0.010(2) 0.006(3)
C7B 0.037(3) 0.031(4) 0.027(3) -0.007(2) 0.015(3) 0.000(3)
O1B 0.047(3) 0.039(3) 0.043(3) -0.015(2) 0.022(2) -0.015(2)
O2B 0.043(3) 0.040(3) 0.037(2) -0.013(2) 0.025(2) -0.011(2)
C8B 0.034(3) 0.026(4) 0.021(2) 0.002(2) 0.012(2) 0.002(3)
O3B 0.041(2) 0.030(3) 0.023(2) -0.006(2) 0.017(2) -0.003(2)
O4B 0.043(3) 0.036(3) 0.026(2) -0.001(2) 0.018(2) -0.004(2)
N11 0.034(3) 0.033(3) 0.025(2) -0.008(2) 0.018(2) -0.006(2)
C12 0.054(4) 0.051(5) 0.052(4) -0.033(4) 0.037(3) -0.019(4)
C13 0.059(4) 0.043(4) 0.055(4) -0.023(3) 0.038(4) -0.024(3)
C14 0.047(4) 0.030(4) 0.037(3) -0.009(3) 0.028(3) -0.002(3)
C15 0.053(4) 0.022(3) 0.042(3) -0.014(3) 0.031(3) -0.010(3)
C16 0.047(4) 0.034(4) 0.033(3) -0.002(3) 0.026(3) 0.002(3)
N21 0.051(3) 0.027(3) 0.036(3) -0.009(2) 0.032(2) -0.005(3)
C22 0.137(9) 0.046(5) 0.109(8) -0.044(6) 0.105(7) -0.052(6)
C23 0.125(9) 0.072(7) 0.099(7) -0.056(6) 0.097(7) -0.058(6)
C24 0.053(4) 0.037(4) 0.037(3) -0.011(3) 0.033(3) -0.009(3)
C25 0.071(5) 0.067(6) 0.045(4) -0.025(4) 0.040(4) -0.023(5)
C26 0.059(5) 0.041(4) 0.048(4) -0.019(3) 0.038(4) -0.020(4)
C1 0.056(6) 0.107(11) 0.131(11) 0.054(9) 0.029(6) -0.018(6)
Cl1 0.095(2) 0.081(2) 0.139(3) -0.005(2) 0.063(2) 0.022(2)
Cl2 0.090(2) 0.099(2) 0.106(2) -0.018(2) 0.062(2) -0.007(2)

loop_
_atom_site_label
_atom_site_type_symbol
_atom_site_fract_x
_atom_site_fract_y
_atom_site_fract_z
_atom_site_U_iso_or_equiv
_atom_site_thermal_displace_type
_atom_site_occupancy
_atom_site_calc_flag
_atom_site_refinement_flags
Cu1 Cu 0.64496(4) 0.87256(12) 1.01394(4) 0.0249(2) Uani 1 d .
N1A N 0.6255(3) 0.9843(10) 1.1133(3) 0.0242(11) Uani 1 d .
C2A C 0.5728(4) 0.8615(15) 1.1424(3) 0.0262(12) Uani 1 d .
C3A C 0.5610(5) 0.9250(13) 1.2174(4) 0.032(2) Uani 1 d .
H3A H 0.5238(5) 0.8342(13) 1.2393(4) 0.039 Uiso 1 calc R
C4A C 0.6055(4) 1.1268(14) 1.2600(4) 0.034(2) Uani 1 d .
H4A H 0.5997(4) 1.1743(14) 1.3124(4) 0.041 Uiso 1 calc R
C5A C 0.6582(4) 1.2587(13) 1.2260(4) 0.0308(14) Uani 1 d .
H5A H 0.6868(4) 1.4004(13) 1.2532(4) 0.037 Uiso 1 calc R
C6A C 0.6681(4) 1.1787(13) 1.1516(3) 0.0257(13) Uani 1 d .
C7A C 0.7240(5) 1.2858(13) 1.1048(4) 0.0309(15) Uani 1 d .
O1A O 0.7627(3) 1.4752(10) 1.1275(3) 0.0364(11) Uani 1 d .
O2A O 0.7279(3) 1.1555(9) 1.0424(2) 0.0304(11) Uani 1 d .
C8A C 0.5284(4) 0.6537(12) 1.0820(3) 0.0257(14) Uani 1 d .
O3A O 0.5607(3) 0.6142(8) 1.0241(2) 0.0241(9) Uani 1 d .
O4A O 0.4648(3) 0.5494(9) 1.0934(2) 0.0287(9) Uani 1 d .
Cu2 Cu 0.85748(5) 0.20745(11) 0.49770(4) 0.0271(2) Uani 1 d .
N1B N 0.8690(3) 0.0997(10) 0.3936(3) 0.0262(11) Uani 1 d .
C2B C 0.9195(4) 0.2222(14) 0.3616(3) 0.0281(13) Uani 1 d .
C3B C 0.9258(4) 0.1522(14) 0.2846(4) 0.033(2) Uani 1 d .
H3B H 0.9610(4) 0.2395(14) 0.2595(4) 0.040 Uiso 1 calc R
C4B C 0.8796(5) -0.0474(14) 0.2453(4) 0.035(2) Uani 1 d .
H4B H 0.8816(5) -0.0950(14) 0.1915(4) 0.042 Uiso 1 calc R
C5B C 0.8307(4) -0.1792(12) 0.2818(4) 0.0310(14) Uani 1 d .
H5B H 0.8016(4) -0.3215(12) 0.2557(4) 0.037 Uiso 1 calc R
C6B C 0.8251(4) -0.0994(14) 0.3571(4) 0.0290(14) Uani 1 d .
C7B C 0.7712(4) -0.2003(12) 0.4089(4) 0.0305(15) Uani 1 d .
O1B O 0.7307(3) -0.3888(10) 0.3860(3) 0.0413(12) Uani 1 d .
O2B O 0.7722(3) -0.0748(10) 0.4730(3) 0.0368(12) Uani 1 d .
C8B C 0.9662(4) 0.4247(12) 0.4196(3) 0.0266(14) Uani 1 d .
O3B O 0.9394(3) 0.4703(9) 0.4811(2) 0.0299(10) Uani 1 d .
O4B O 1.0284(3) 0.5248(9) 0.4050(3) 0.0331(11) Uani 1 d .
N11 N 0.6934(3) 0.7371(12) 0.9303(3) 0.0285(12) Uani 1 d .
C12 C 0.7543(5) 0.8490(18) 0.9103(5) 0.048(2) Uani 1 d .
H12 H 0.7806(5) 0.9873(18) 0.9421(5) 0.057 Uiso 1 calc R
C13 C 0.7831(5) 0.7768(15) 0.8448(5) 0.047(2) Uani 1 d .
H13 H 0.8266(5) 0.8665(15) 0.8311(5) 0.057 Uiso 1 calc R
C14 C 0.7469(5) 0.5697(13) 0.7996(4) 0.0345(15) Uani 1 d .
C15 C 0.6895(5) 0.4399(12) 0.8266(4) 0.0348(15) Uani 1 d .
H15 H 0.6678(5) 0.2902(12) 0.8014(4) 0.042 Uiso 1 calc R
C16 C 0.6632(5) 0.5306(14) 0.8916(4) 0.0346(15) Uani 1 d .
H16 H 0.6222(5) 0.4417(14) 0.9091(4) 0.041 Uiso 1 calc R
N21 N 0.8201(4) 0.3401(12) 0.5882(3) 0.0337(13) Uani 1 d .
C22 C 0.7679(7) 0.2129(21) 0.6190(7) 0.080(4) Uani 1 d .
H22 H 0.7448(7) 0.0667(21) 0.5915(7) 0.097 Uiso 1 calc R
C23 C 0.7454(8) 0.2785(19) 0.6874(7) 0.083(4) Uani 1 d .
H23 H 0.7088(8) 0.1773(19) 0.7066(7) 0.100 Uiso 1 calc R
C24 C 0.7747(5) 0.4853(14) 0.7279(4) 0.038(2) Uani 1 d .
C25 C 0.8311(6) 0.6140(19) 0.6995(5) 0.056(2) Uani 1 d .
H25 H 0.8577(6) 0.7556(19) 0.7285(5) 0.067 Uiso 1 calc R
C26 C 0.8499(5) 0.5385(15) 0.6278(5) 0.044(2) Uani 1 d .
H26 H 0.8862(5) 0.6369(15) 0.6072(5) 0.053 Uiso 1 calc R
C1 C 0.9287(7) -0.5134(27) 0.0729(9) 0.099(5) Uani 1 d .
Cl1 Cl 1.0169(2) -0.3671(7) 0.1522(2) 0.0996(11) Uani 1 d .
Cl2 Cl 0.9588(2) -0.8134(8) 0.0697(2) 0.0910(10) Uani 1 d .
O5A O 0.5734(11) 1.5422(35) 1.4229(10) 0.086(5) Uiso 0.50 d P
O5B O 0.4301(9) 1.4685(29) 1.2690(9) 0.076(4) Uiso 0.50 d P
O6A O 0.4711(10) 1.4663(33) 1.3491(10) 0.082(4) Uiso 0.50 d P
O6B O 0.5666(15) 1.7134(53) 1.4653(15) 0.057(6) Uiso 0.25 d P
O6C O 0.5297(11) 1.8797(44) 1.4214(11) 0.034(4) Uiso 0.25 d P

loop_
_atom_type_symbol
_atom_type_description
_atom_type_scat_dispersion_real
_atom_type_scat_dispersion_imag
_atom_type_scat_source
C C 0.0033 0.0016 'International Tables Vol C Tables 4.2.6.8 and 6.1.1.4'
H H 0.0000 0.0000 'International Tables Vol C Tables 4.2.6.8 and 6.1.1.4'
N N 0.0061 0.0033 'International Tables Vol C Tables 4.2.6.8 and 6.1.1.4'
O O 0.0106 0.0060 'International Tables Vol C Tables 4.2.6.8 and 6.1.1.4'
Cu Cu 0.3201 1.2651 'International Tables Vol C Tables 4.2.6.8 and 6.1.1.4'
Cl Cl 0.1484 0.1585 'International Tables Vol C Tables 4.2.6.8 and 6.1.1.4'

loop_
_geom_angle_atom_site_label_1
_geom_angle_atom_site_label_2
_geom_angle_atom_site_label_3
_geom_angle
_geom_angle_site_symmetry_3
_geom_angle_publ_flag
N1A Cu1 N11 166.5(2) . y
N1A Cu1 O2A 80.3(2) . y
N11 Cu1 O2A 94.7(2) . y
N1A Cu1 O3A 81.0(2) . y
N11 Cu1 O3A 102.7(2) . y
O2A Cu1 O3A 161.05(15) . y
N1A Cu1 O4A 103.0(2) 2_657 y
N11 Cu1 O4A 89.9(2) 2_657 y
O2A Cu1 O4A 95.4(2) 2_657 y
O3A Cu1 O4A 92.0(2) 2_657 y
C2A N1A C6A 122.9(5) . ?
C2A N1A Cu1 118.5(5) . y
C6A N1A Cu1 118.6(4) . y
N1A C2A C3A 121.0(7) . ?
N1A C2A C8A 111.4(5) . ?
C3A C2A C8A 127.6(6) . ?
C2A C3A C4A 117.7(6) . ?
C5A C4A C3A 120.1(6) . ?
C6A C5A C4A 118.3(6) . ?
N1A C6A C5A 119.9(6) . ?
N1A C6A C7A 112.1(5) . ?
C5A C6A C7A 128.0(6) . ?
O1A C7A O2A 125.4(6) . ?
O1A C7A C6A 121.0(6) . ?
O2A C7A C6A 113.5(6) . ?
C7A O2A Cu1 114.9(4) . y
O4A C8A O3A 127.6(6) . ?
O4A C8A C2A 117.9(5) . ?
O3A C8A C2A 114.5(5) . ?
C8A O3A Cu1 113.6(4) . y
C8A O4A Cu1 122.2(4) 2_647 y
N1B Cu2 N21 167.7(2) . y
N1B Cu2 O2B 81.0(2) . y
N21 Cu2 O2B 95.0(2) . y
N1B Cu2 O3B 80.4(2) . y
N21 Cu2 O3B 102.3(2) . y
O2B Cu2 O3B 160.9(2) . y
N1B Cu2 O4B 101.4(2) 2_746 y
N21 Cu2 O4B 90.6(2) 2_746 y
O2B Cu2 O4B 95.7(2) 2_746 y
O3B Cu2 O4B 92.2(2) 2_746 y
C2B N1B C6B 123.4(5) . ?
C2B N1B Cu2 118.5(4) . y
C6B N1B Cu2 118.1(4) . y
N1B C2B C3B 119.3(7) . ?
N1B C2B C8B 111.8(5) . ?
C3B C2B C8B 129.0(7) . ?
C4B C3B C2B 118.1(7) . ?
C5B C4B C3B 121.7(6) . ?
C4B C5B C6B 117.8(6) . ?
N1B C6B C5B 119.6(6) . ?
N1B C6B C7B 111.1(5) . ?
C5B C6B C7B 129.2(7) . ?
O1B C7B O2B 125.9(6) . ?
O1B C7B C6B 118.9(6) . ?
O2B C7B C6B 115.2(6) . ?
C7B O2B Cu2 114.1(4) . y
O4B C8B O3B 126.3(6) . ?
O4B C8B C2B 117.6(5) . ?
O3B C8B C2B 116.0(5) . ?
C8B O3B Cu2 112.2(4) . y
C8B O4B Cu2 125.0(4) 2_756 y
C12 N11 C16 118.1(6) . ?
C12 N11 Cu1 120.9(5) . y
C16 N11 Cu1 121.0(4) . y
N11 C12 C13 123.3(8) . ?
C12 C13 C14 118.7(7) . ?
C15 C14 C13 117.6(6) . ?
C15 C14 C24 121.3(6) . ?
C13 C14 C24 120.9(6) . ?
C14 C15 C16 119.0(6) . ?
N11 C16 C15 122.8(6) . ?
C26 N21 C22 115.5(6) . ?
C26 N21 Cu2 124.3(5) . y
C22 N21 Cu2 119.8(6) . y
N21 C22 C23 124.5(9) . ?
C24 C23 C22 120.4(8) . ?
C23 C24 C25 116.0(7) . ?
C23 C24 C14 121.9(6) . ?
C25 C24 C14 122.1(6) . ?
C24 C25 C26 120.4(8) . ?
N21 C26 C25 123.0(7) . ?
Cl1 C1 Cl2 108.7(7) . ?
O6B O5A O6A 110.7(17) . ?
O5B O6A O5A 139.3(15) . ?
O6C O6B O5A 112.8(21) . ?

loop_
_geom_bond_atom_site_label_1
_geom_bond_atom_site_label_2
_geom_bond_distance
_geom_bond_site_symmetry_2
_geom_bond_publ_flag
Cu1 N1A 1.900(5) . y
Cu1 N11 1.975(5) . y
Cu1 O2A 2.016(5) . y
Cu1 O3A 2.028(4) . y
Cu1 O4A 2.239(4) 2_657 y
N1A C2A 1.309(8) . ?
N1A C6A 1.326(9) . ?
C2A C3A 1.379(7) . ?
C2A C8A 1.540(10) . ?
C3A C4A 1.392(10) . ?
C4A C5A 1.387(9) . ?
C5A C6A 1.381(8) . ?
C6A C7A 1.507(9) . ?
C7A O1A 1.222(8) . ?
C7A O2A 1.294(7) . ?
C8A O4A 1.244(7) . ?
C8A O3A 1.269(7) . ?
O4A Cu1 2.239(4) 2_647 y
Cu2 N1B 1.911(5) . y
Cu2 N21 1.960(5) . y
Cu2 O2B 2.036(5) . y
Cu2 O3B 2.057(5) . y
Cu2 O4B 2.209(5) 2_746 y
N1B C2B 1.312(9) . ?
N1B C6B 1.346(9) . ?
C2B C3B 1.382(8) . ?
C2B C8B 1.507(10) . ?
C3B C4B 1.374(10) . ?
C4B C5B 1.368(9) . ?
C5B C6B 1.368(8) . ?
C6B C7B 1.531(9) . ?
C7B O1B 1.230(8) . ?
C7B O2B 1.277(8) . ?
C8B O4B 1.239(7) . ?
C8B O3B 1.273(7) . ?
O4B Cu2 2.209(5) 2_756 y
N11 C12 1.299(9) . ?
N11 C16 1.333(10) . ?
C12 C13 1.390(9) . ?
C13 C14 1.397(10) . ?
C14 C15 1.369(9) . ?
C14 C24 1.494(8) . ?
C15 C16 1.393(8) . ?
N21 C26 1.298(10) . ?
N21 C22 1.334(10) . ?
C22 C23 1.365(10) . ?
C23 C24 1.343(11) . ?
C24 C25 1.367(10) . ?
C25 C26 1.400(9) . ?
C1 Cl1 1.752(14) . ?
C1 Cl2 1.76(2) . ?
O5A O6B 1.22(3) . ?
O5A O6A 1.71(2) . ?
O5B O6A 1.26(2) . ?
O6B O6C 1.20(4) . ?

loop_
_geom_torsion_atom_site_label_1
_geom_torsion_atom_site_label_2
_geom_torsion_atom_site_label_3
_geom_torsion_atom_site_label_4
_geom_torsion
_geom_torsion_site_symmetry_1
_geom_torsion_site_symmetry_4
N11 Cu1 N1A C2A -107.2(11) . .
O2A Cu1 N1A C2A -176.4(5) . .
O3A Cu1 N1A C2A 0.2(5) . .
O4A Cu1 N1A C2A 90.2(5) 2_657 .
N11 Cu1 N1A C6A 70.7(12) . .
O2A Cu1 N1A C6A 1.5(4) . .
O3A Cu1 N1A C6A 178.1(5) . .
O4A Cu1 N1A C6A -91.9(5) 2_657 .
C6A N1A C2A C3A -2.2(10) . .
Cu1 N1A C2A C3A 175.6(5) . .
C6A N1A C2A C8A 176.7(5) . .
Cu1 N1A C2A C8A -5.5(7) . .
N1A C2A C3A C4A 1.3(10) . .
C8A C2A C3A C4A -177.4(6) . .
C2A C3A C4A C5A 1.1(10) . .
C3A C4A C5A C6A -2.7(10) . .
C2A N1A C6A C5A 0.5(9) . .
Cu1 N1A C6A C5A -177.3(5) . .
C2A N1A C6A C7A -179.8(6) . .
Cu1 N1A C6A C7A 2.4(7) . .
C4A C5A C6A N1A 2.0(9) . .
C4A C5A C6A C7A -177.7(6) . .
N1A C6A C7A O1A 174.6(6) . .
C5A C6A C7A O1A -5.7(11) . .
N1A C6A C7A O2A -7.2(8) . .
C5A C6A C7A O2A 172.5(6) . .
O1A C7A O2A Cu1 -173.5(5) . .
C6A C7A O2A Cu1 8.4(7) . .
N1A Cu1 O2A C7A -5.8(5) . .
N11 Cu1 O2A C7A -173.1(5) . .
O3A Cu1 O2A C7A -16.2(8) . .
O4A Cu1 O2A C7A 96.5(5) 2_657 .
N1A C2A C8A O4A -167.2(5) . .
C3A C2A C8A O4A 11.6(10) . .
N1A C2A C8A O3A 10.9(8) . .
C3A C2A C8A O3A -170.3(6) . .
O4A C8A O3A Cu1 167.2(5) . .
C2A C8A O3A Cu1 -10.8(6) . .
N1A Cu1 O3A C8A 6.4(4) . .
N11 Cu1 O3A C8A 173.2(4) . .
O2A Cu1 O3A C8A 16.8(8) . .
O4A Cu1 O3A C8A -96.4(4) 2_657 .
O3A C8A O4A Cu1 -26.7(9) . 2_647
C2A C8A O4A Cu1 151.2(4) . 2_647
N21 Cu2 N1B C2B 105.0(12) . .
O2B Cu2 N1B C2B 177.0(5) . .
O3B Cu2 N1B C2B 1.3(5) . .
O4B Cu2 N1B C2B -89.0(5) 2_746 .
N21 Cu2 N1B C6B -75.4(13) . .
O2B Cu2 N1B C6B -3.5(4) . .
O3B Cu2 N1B C6B -179.1(5) . .
O4B Cu2 N1B C6B 90.5(5) 2_746 .
C6B N1B C2B C3B 3.0(10) . .
Cu2 N1B C2B C3B -177.5(5) . .
C6B N1B C2B C8B -175.3(5) . .
Cu2 N1B C2B C8B 4.2(7) . .
N1B C2B C3B C4B -1.2(10) . .
C8B C2B C3B C4B 176.8(6) . .
C2B C3B C4B C5B -2.0(10) . .
C3B C4B C5B C6B 3.4(10) . .
C2B N1B C6B C5B -1.5(9) . .
Cu2 N1B C6B C5B 178.9(5) . .
C2B N1B C6B C7B -179.5(6) . .
Cu2 N1B C6B C7B 1.0(7) . .
C4B C5B C6B N1B -1.7(9) . .
C4B C5B C6B C7B 175.9(6) . .
N1B C6B C7B O1B -176.6(6) . .
C5B C6B C7B O1B 5.7(11) . .
N1B C6B C7B O2B 4.1(8) . .
C5B C6B C7B O2B -173.6(7) . .
O1B C7B O2B Cu2 173.9(5) . .
C6B C7B O2B Cu2 -6.9(7) . .
N1B Cu2 O2B C7B 5.8(5) . .
N21 Cu2 O2B C7B 174.1(5) . .
O3B Cu2 O2B C7B 19.1(9) . .
O4B Cu2 O2B C7B -94.8(5) 2_746 .
N1B C2B C8B O4B 166.6(6) . .
C3B C2B C8B O4B -11.6(10) . .
N1B C2B C8B O3B -11.0(8) . .
C3B C2B C8B O3B 170.8(6) . .
O4B C8B O3B Cu2 -165.4(6) . .
C2B C8B O3B Cu2 11.9(7) . .
N1B Cu2 O3B C8B -7.6(4) . .
N21 Cu2 O3B C8B -175.4(4) . .
O2B Cu2 O3B C8B -20.9(8) . .
O4B Cu2 O3B C8B 93.5(4) 2_746 .
O3B C8B O4B Cu2 24.8(10) . 2_756
C2B C8B O4B Cu2 -152.6(4) . 2_756
N1A Cu1 N11 C12 -71.6(13) . .
O2A Cu1 N11 C12 -4.0(6) . .
O3A Cu1 N11 C12 -176.5(6) . .
O4A Cu1 N11 C12 91.4(6) 2_657 .
N1A Cu1 N11 C16 109.7(10) . .
O2A Cu1 N11 C16 177.3(5) . .
O3A Cu1 N11 C16 4.8(6) . .
O4A Cu1 N11 C16 -87.3(5) 2_657 .
C16 N11 C12 C13 6.6(13) . .
Cu1 N11 C12 C13 -172.1(7) . .
N11 C12 C13 C14 -1.9(14) . .
C12 C13 C14 C15 -4.6(12) . .
C12 C13 C14 C24 179.3(8) . .
C13 C14 C15 C16 6.2(11) . .
C24 C14 C15 C16 -177.8(7) . .
C12 N11 C16 C15 -4.9(11) . .
Cu1 N11 C16 C15 173.9(6) . .
C14 C15 C16 N11 -1.6(11) . .
N1B Cu2 N21 C26 -106.1(13) . .
O2B Cu2 N21 C26 -176.6(7) . .
O3B Cu2 N21 C26 -4.7(7) . .
O4B Cu2 N21 C26 87.7(7) 2_746 .
N1B Cu2 N21 C22 81.2(14) . .
O2B Cu2 N21 C22 10.7(8) . .
O3B Cu2 N21 C22 -177.4(8) . .
O4B Cu2 N21 C22 -85.0(8) 2_746 .
C26 N21 C22 C23 -0.1(17) . .
Cu2 N21 C22 C23 173.3(10) . .
N21 C22 C23 C24 1.2(21) . .
C22 C23 C24 C25 -3.6(17) . .
C22 C23 C24 C14 176.2(11) . .
C15 C14 C24 C23 -0.6(13) . .
C13 C14 C24 C23 175.4(9) . .
C15 C14 C24 C25 179.2(8) . .
C13 C14 C24 C25 -4.9(13) . .
C23 C24 C25 C26 4.9(14) . .
C14 C24 C25 C26 -174.9(8) . .
C22 N21 C26 C25 1.5(13) . .
Cu2 N21 C26 C25 -171.5(7) . .
C24 C25 C26 N21 -4.1(15) . .
O6B O5A O6A O5B 111.0(28) . .
O6A O5A O6B O6C -53.7(28) . .
